data_7242119
loop_
_publ_author_name
'Asghar, Aisha'
'Iqbal, Naseem'
'Noor, Tayyaba'
'Kariuki, Benson M.'
'Kidwell, Luke'
'Easun, Timothy L.'

_publ_section_title
;
 Efficient electrochemical synthesis of a manganese-based metal--organic
 framework for H2 and CO2 uptake
;
_journal_issue 3
_journal_name_full 'Green Chemistry'
_journal_page_first 1220
_journal_page_last 1227
_journal_paper_doi 10.1039/D0GC03292A
_journal_volume 23
_journal_year 2021
_chemical_formula_sum 'C11 H11 Mn N O5'
_chemical_formula_weight 292.15
_space_group_crystal_system monoclinic
_space_group_IT_number 14
_space_group_name_Hall '-P 2ybc'
_space_group_name_H-M_alt 'P 1 21/c 1'
_atom_sites_solution_hydrogens geom
_audit_creation_method SHELXL-2018/1
_audit_update_record
;
2020-09-07 deposited with the CCDC.	2021-01-15 downloaded from the CCDC.
;
_cell_angle_alpha 90
_cell_angle_beta 90.271(3)
_cell_angle_gamma 90
_cell_formula_units_Z 8
_cell_length_a 13.4484(4)
_cell_length_b 10.1799(3)
_cell_length_c 17.6560(5)
_cell_measurement_reflns_used 9659
_cell_measurement_temperature 150(2)
_cell_measurement_theta_max 29.2210
_cell_measurement_theta_min 3.7820
_cell_volume 2417.14(12)
_computing_cell_refinement 'CrysAlisPro 1.171.39.45b (Rigaku OD, 2018)'
_computing_data_collection 'CrysAlisPro 1.171.39.45b (Rigaku OD, 2018)'
_computing_data_reduction 'CrysAlisPro 1.171.39.45b (Rigaku OD, 2018)'
_computing_structure_refinement 'SHELXL-2018/1 (Sheldrick, 2018)'
_computing_structure_solution SHELXS
_diffrn_ambient_temperature 150(2)
_diffrn_measured_fraction_theta_full 0.998
_diffrn_measured_fraction_theta_max 0.885
_diffrn_measurement_device_type 'SuperNova, Dual, Cu at home/near, Atlas'
_diffrn_measurement_method '\w scans'
_diffrn_radiation_type MoK\a
_diffrn_radiation_wavelength 0.71073
_diffrn_reflns_av_R_equivalents 0.0298
_diffrn_reflns_av_unetI/netI 0.0293
_diffrn_reflns_Laue_measured_fraction_full 0.998
_diffrn_reflns_Laue_measured_fraction_max 0.885
_diffrn_reflns_limit_h_max 16
_diffrn_reflns_limit_h_min -18
_diffrn_reflns_limit_k_max 13
_diffrn_reflns_limit_k_min -13
_diffrn_reflns_limit_l_max 17
_diffrn_reflns_limit_l_min -24
_diffrn_reflns_number 22087
_diffrn_reflns_point_group_measured_fraction_full 0.998
_diffrn_reflns_point_group_measured_fraction_max 0.885
_diffrn_reflns_theta_full 25.242
_diffrn_reflns_theta_max 29.829
_diffrn_reflns_theta_min 3.405
_exptl_absorpt_coefficient_mu 1.104
_exptl_absorpt_correction_T_max 1.000
_exptl_absorpt_correction_T_min 0.872
_exptl_absorpt_correction_type gaussian
_exptl_absorpt_process_details
;
CrysAlisPro 1.171.39.45b (Rigaku Oxford Diffraction, 2018)
Numerical absorption correction based on gaussian integration over
			a multifaceted crystal model
Empirical absorption correction using spherical harmonics,
 implemented in SCALE3 ABSPACK scaling algorithm.
;
_exptl_crystal_colour colourless
_exptl_crystal_density_diffrn 1.606
_exptl_crystal_description plate
_exptl_crystal_F_000 1192
_exptl_crystal_size_max 0.229
_exptl_crystal_size_mid 0.138
_exptl_crystal_size_min 0.036
_refine_diff_density_max 0.357
_refine_diff_density_min -0.360
_refine_diff_density_rms 0.066
_refine_ls_extinction_method none
_refine_ls_goodness_of_fit_ref 1.056
_refine_ls_hydrogen_treatment constr
_refine_ls_matrix_type full
_refine_ls_number_parameters 329
_refine_ls_number_reflns 6151
_refine_ls_number_restraints 0
_refine_ls_restrained_S_all 1.056
_refine_ls_R_factor_all 0.0401
_refine_ls_R_factor_gt 0.0315
_refine_ls_shift/su_max 0.001
_refine_ls_shift/su_mean 0.000
_refine_ls_structure_factor_coef Fsqd
_refine_ls_weighting_details 'w=1/[\s^2^(Fo^2^)+(0.0277P)^2^+1.7572P] where P=(Fo^2^+2Fc^2^)/3'
_refine_ls_weighting_scheme calc
_refine_ls_wR_factor_gt 0.0711
_refine_ls_wR_factor_ref 0.0772
_reflns_Friedel_coverage 0.000
_reflns_number_gt 5240
_reflns_number_total 6151
_reflns_threshold_expression 'I > 2\s(I)'
_cod_data_source_file d0gc03292a2.cif
_cod_data_source_block tle1812c
_cod_depositor_comments 'Adding full bibliography for 7242118--7242119.cif.'
_cod_original_sg_symbol_H-M 'P 21/c'
_cod_database_code 7242119
_shelx_shelxl_version_number 2018/1
_shelx_space_group_comment
;
The symmetry employed for this shelxl refinement is uniquely defined
by the following loop, which should always be used as a source of
symmetry information in preference to the above space-group names.
They are only intended as comments.
;
_shelx_estimated_absorpt_t_min 0.786
_shelx_estimated_absorpt_t_max 0.961

loop_
_space_group_symop_operation_xyz
'x, y, z'
'-x, y+1/2, -z+1/2'
'-x, -y, -z'
'x, -y-1/2, z-1/2'

loop_
_atom_site_label
_atom_site_type_symbol
_atom_site_fract_x
_atom_site_fract_y
_atom_site_fract_z
_atom_site_U_iso_or_equiv
_atom_site_adp_type
_atom_site_occupancy
_atom_site_site_symmetry_order
_atom_site_calc_flag
_atom_site_refinement_flags_posn
_atom_site_refinement_flags_adp
_atom_site_refinement_flags_occupancy
_atom_site_disorder_assembly
_atom_site_disorder_group
C1 C 0.17160(13) 0.14865(16) 0.13038(9) 0.0187(3) Uani 1 1 d . . . . .
C2 C 0.15958(12) 0.22241(16) 0.20365(9) 0.0177(3) Uani 1 1 d . . . . .
C3 C 0.06648(13) 0.22941(16) 0.23796(10) 0.0193(3) Uani 1 1 d . . . . .
H3 H 0.011500 0.190848 0.214819 0.023 Uiso 1 1 calc R U . . .
C4 C 0.05614(12) 0.29371(16) 0.30636(9) 0.0186(3) Uani 1 1 d . . . . .
H4 H -0.006271 0.301437 0.328380 0.022 Uiso 1 1 calc R U . . .
C5 C 0.13957(12) 0.34718(15) 0.34247(9) 0.0165(3) Uani 1 1 d . . . . .
C6 C 0.23258(13) 0.34046(17) 0.30817(10) 0.0212(3) Uani 1 1 d . . . . .
H6 H 0.288170 0.375901 0.332118 0.025 Uiso 1 1 calc R U . . .
C7 C 0.24150(13) 0.28034(18) 0.23789(10) 0.0219(4) Uani 1 1 d . . . . .
H7 H 0.302767 0.278959 0.213701 0.026 Uiso 1 1 calc R U . . .
C8 C 0.12797(12) 0.41164(15) 0.41732(9) 0.0156(3) Uani 1 1 d . . . . .
C9 C 0.27090(14) -0.17609(16) 0.12152(10) 0.0205(3) Uani 1 1 d . . . . .
C10 C 0.32106(13) -0.23142(15) 0.19060(9) 0.0178(3) Uani 1 1 d . . . . .
C11 C 0.26433(13) -0.29104(17) 0.24670(10) 0.0208(3) Uani 1 1 d . . . . .
H11 H 0.195643 -0.295925 0.241017 0.025 Uiso 1 1 calc R U . . .
C12 C 0.30899(13) -0.34323(17) 0.31095(10) 0.0200(3) Uani 1 1 d . . . . .
H12 H 0.270210 -0.382183 0.348192 0.024 Uiso 1 1 calc R U . . .
C13 C 0.41160(12) -0.33737(16) 0.31972(9) 0.0169(3) Uani 1 1 d . . . . .
C14 C 0.46849(13) -0.27665(18) 0.26397(10) 0.0227(4) Uani 1 1 d . . . . .
H14 H 0.537159 -0.271728 0.269754 0.027 Uiso 1 1 calc R U . . .
C15 C 0.42374(13) -0.22338(18) 0.19986(10) 0.0222(4) Uani 1 1 d . . . . .
H15 H 0.462311 -0.182432 0.163203 0.027 Uiso 1 1 calc R U . . .
C16 C 0.46080(12) -0.39621(16) 0.38896(9) 0.0176(3) Uani 1 1 d . . . . .
C17 C 0.35191(14) 0.37031(18) -0.01175(11) 0.0259(4) Uani 1 1 d . . . . .
H17 H 0.333341 0.370382 0.038919 0.031 Uiso 1 1 calc R U . . .
C18 C 0.35918(19) 0.6085(2) -0.00278(14) 0.0432(6) Uani 1 1 d . . . . .
H18A H 0.343316 0.590347 0.049135 0.065 Uiso 1 1 calc R U . . .
H18B H 0.306930 0.659823 -0.025232 0.065 Uiso 1 1 calc R U . . .
H18C H 0.420559 0.656406 -0.005098 0.065 Uiso 1 1 calc R U . . .
C19 C 0.4000(2) 0.4922(2) -0.12257(14) 0.0514(7) Uani 1 1 d . . . . .
H19A H 0.401403 0.405484 -0.143847 0.077 Uiso 1 1 calc R U . . .
H19B H 0.465053 0.530573 -0.125408 0.077 Uiso 1 1 calc R U . . .
H19C H 0.353638 0.545514 -0.150460 0.077 Uiso 1 1 calc R U . . .
C20 C 0.02317(15) -0.31316(17) -0.05792(10) 0.0248(4) Uani 1 1 d . . . . .
H20 H -0.035785 -0.291378 -0.033628 0.030 Uiso 1 1 calc R U . . .
C21 C 0.11222(18) -0.4568(2) -0.14285(15) 0.0457(6) Uani 1 1 d . . . . .
H21A H 0.163354 -0.392512 -0.134680 0.069 Uiso 1 1 calc R U . . .
H21B H 0.096514 -0.461346 -0.195885 0.069 Uiso 1 1 calc R U . . .
H21C H 0.135169 -0.541113 -0.125734 0.069 Uiso 1 1 calc R U . . .
C22 C -0.06521(17) -0.4990(2) -0.11171(14) 0.0387(5) Uani 1 1 d . . . . .
H22A H -0.117194 -0.466629 -0.079647 0.058 Uiso 1 1 calc R U . . .
H22B H -0.050996 -0.588752 -0.098989 0.058 Uiso 1 1 calc R U . . .
H22C H -0.086174 -0.493797 -0.163678 0.058 Uiso 1 1 calc R U . . .
N1 N 0.36942(13) 0.48494(15) -0.04409(10) 0.0317(4) Uani 1 1 d . . . . .
N2 N 0.02384(13) -0.41984(15) -0.10084(10) 0.0296(4) Uani 1 1 d . . . . .
O1 O 0.10805(10) 0.06065(13) 0.11792(7) 0.0260(3) Uani 1 1 d . . . . .
O2 O 0.24261(10) 0.17928(12) 0.08859(7) 0.0253(3) Uani 1 1 d . . . . .
O3 O 0.04615(9) 0.40387(13) 0.45129(7) 0.0226(3) Uani 1 1 d . . . . .
O4 O 0.19942(9) 0.47653(11) 0.44606(6) 0.0185(2) Uani 1 1 d . . . . .
O5 O 0.18119(10) -0.20789(13) 0.11027(7) 0.0273(3) Uani 1 1 d . . . . .
O6 O 0.31948(11) -0.10296(13) 0.07816(7) 0.0291(3) Uani 1 1 d . . . . .
O7 O 0.41433(9) -0.48405(13) 0.42343(7) 0.0248(3) Uani 1 1 d . . . . .
O8 O 0.54497(10) -0.35302(13) 0.40663(8) 0.0287(3) Uani 1 1 d . . . . .
O9 O 0.35846(10) 0.26287(12) -0.04407(7) 0.0264(3) Uani 1 1 d . . . . .
O10 O 0.09614(10) -0.24034(12) -0.04801(8) 0.0264(3) Uani 1 1 d . . . . .
Mn1 Mn 0.34678(2) 0.07468(2) 0.01611(2) 0.01457(7) Uani 1 1 d . . . . .
Mn2 Mn 0.11097(2) -0.08118(2) 0.03234(2) 0.01437(7) Uani 1 1 d . . . . .

loop_
_atom_site_aniso_label
_atom_site_aniso_U_11
_atom_site_aniso_U_22
_atom_site_aniso_U_33
_atom_site_aniso_U_23
_atom_site_aniso_U_13
_atom_site_aniso_U_12
C1 0.0205(8) 0.0213(8) 0.0144(8) -0.0009(6) -0.0024(6) 0.0062(6)
C2 0.0202(8) 0.0186(7) 0.0142(8) -0.0014(6) -0.0003(6) 0.0030(6)
C3 0.0189(8) 0.0216(8) 0.0176(8) -0.0032(7) -0.0022(6) -0.0019(6)
C4 0.0168(8) 0.0220(8) 0.0171(8) -0.0011(6) 0.0015(6) -0.0010(6)
C5 0.0184(8) 0.0169(7) 0.0143(8) -0.0007(6) 0.0000(6) 0.0012(6)
C6 0.0189(8) 0.0261(8) 0.0186(8) -0.0033(7) -0.0030(7) -0.0003(7)
C7 0.0165(8) 0.0308(9) 0.0184(8) -0.0049(7) 0.0012(6) 0.0023(7)
C8 0.0182(8) 0.0156(7) 0.0131(7) 0.0020(6) -0.0017(6) 0.0025(6)
C9 0.0281(9) 0.0168(7) 0.0166(8) -0.0009(6) -0.0050(7) 0.0061(7)
C10 0.0232(8) 0.0156(7) 0.0146(8) 0.0018(6) -0.0037(6) 0.0017(6)
C11 0.0160(8) 0.0243(8) 0.0220(9) 0.0045(7) -0.0036(6) -0.0015(6)
C12 0.0195(8) 0.0231(8) 0.0174(8) 0.0057(7) -0.0013(6) -0.0011(7)
C13 0.0189(8) 0.0166(7) 0.0152(8) 0.0011(6) -0.0031(6) 0.0019(6)
C14 0.0153(8) 0.0296(9) 0.0231(9) 0.0054(7) -0.0028(7) -0.0015(7)
C15 0.0213(9) 0.0273(9) 0.0179(8) 0.0079(7) 0.0009(7) -0.0014(7)
C16 0.0190(8) 0.0186(7) 0.0151(8) -0.0003(6) -0.0011(6) 0.0038(6)
C17 0.0308(10) 0.0230(9) 0.0238(9) -0.0007(7) 0.0022(8) -0.0013(7)
C18 0.0577(15) 0.0220(10) 0.0501(14) -0.0061(10) 0.0063(12) -0.0001(10)
C19 0.084(2) 0.0277(11) 0.0432(14) 0.0102(10) 0.0277(13) 0.0077(12)
C20 0.0301(10) 0.0207(8) 0.0236(9) 0.0008(7) -0.0056(7) 0.0011(7)
C21 0.0450(14) 0.0369(12) 0.0554(15) -0.0215(11) 0.0051(11) -0.0042(10)
C22 0.0441(13) 0.0276(10) 0.0443(13) -0.0025(9) -0.0076(10) -0.0100(9)
N1 0.0418(10) 0.0195(7) 0.0339(9) 0.0004(7) 0.0086(8) 0.0024(7)
N2 0.0350(9) 0.0214(8) 0.0325(9) -0.0033(7) -0.0049(7) -0.0043(7)
O1 0.0288(7) 0.0300(7) 0.0193(6) -0.0092(5) 0.0010(5) -0.0032(5)
O2 0.0271(7) 0.0287(6) 0.0202(6) -0.0066(5) 0.0062(5) 0.0007(5)
O3 0.0170(6) 0.0348(7) 0.0160(6) -0.0036(5) 0.0010(5) 0.0025(5)
O4 0.0210(6) 0.0194(6) 0.0150(6) -0.0019(5) -0.0006(5) -0.0030(5)
O5 0.0281(7) 0.0299(7) 0.0237(7) 0.0049(5) -0.0110(5) 0.0037(5)
O6 0.0420(8) 0.0244(6) 0.0211(7) 0.0092(5) -0.0019(6) 0.0017(6)
O7 0.0240(6) 0.0309(7) 0.0194(6) 0.0111(5) -0.0011(5) -0.0001(5)
O8 0.0243(7) 0.0319(7) 0.0297(7) 0.0107(6) -0.0131(6) -0.0039(5)
O9 0.0376(8) 0.0195(6) 0.0220(7) 0.0005(5) 0.0010(6) -0.0005(5)
O10 0.0280(7) 0.0236(6) 0.0276(7) -0.0059(5) -0.0041(6) -0.0014(5)
Mn1 0.01527(13) 0.01626(12) 0.01216(12) -0.00126(9) -0.00135(9) -0.00019(9)
Mn2 0.01469(12) 0.01651(12) 0.01188(12) 0.00120(9) -0.00160(9) 0.00023(9)

loop_
_atom_type_symbol
_atom_type_description
_atom_type_scat_dispersion_real
_atom_type_scat_dispersion_imag
_atom_type_scat_source
C C 0.0033 0.0016 'International Tables Vol C Tables 4.2.6.8 and 6.1.1.4'
H H 0.0000 0.0000 'International Tables Vol C Tables 4.2.6.8 and 6.1.1.4'
N N 0.0061 0.0033 'International Tables Vol C Tables 4.2.6.8 and 6.1.1.4'
O O 0.0106 0.0060 'International Tables Vol C Tables 4.2.6.8 and 6.1.1.4'
Mn Mn 0.3368 0.7283 'International Tables Vol C Tables 4.2.6.8 and 6.1.1.4'

loop_
_geom_angle_atom_site_label_1
_geom_angle_atom_site_label_2
_geom_angle_atom_site_label_3
_geom_angle
_geom_angle_site_symmetry_1
_geom_angle_site_symmetry_3
_geom_angle_publ_flag
O2 C1 O1 126.57(16) . . ?
O2 C1 C2 117.95(15) . . ?
O1 C1 C2 115.48(15) . . ?
C7 C2 C3 120.13(15) . . ?
C7 C2 C1 119.92(15) . . ?
C3 C2 C1 119.93(15) . . ?
C4 C3 C2 119.87(15) . . ?
C4 C3 H3 120.1 . . ?
C2 C3 H3 120.1 . . ?
C3 C4 C5 119.95(15) . . ?
C3 C4 H4 120.0 . . ?
C5 C4 H4 120.0 . . ?
C6 C5 C4 120.17(15) . . ?
C6 C5 C8 120.45(15) . . ?
C4 C5 C8 119.38(15) . . ?
C7 C6 C5 119.42(16) . . ?
C7 C6 H6 120.3 . . ?
C5 C6 H6 120.3 . . ?
C2 C7 C6 120.35(16) . . ?
C2 C7 H7 119.8 . . ?
C6 C7 H7 119.8 . . ?
O3 C8 O4 120.27(15) . . ?
O3 C8 C5 119.50(15) . . ?
O4 C8 C5 120.21(15) . . ?
O6 C9 O5 123.77(16) . . ?
O6 C9 C10 119.05(16) . . ?
O5 C9 C10 117.17(15) . . ?
C15 C10 C11 119.25(15) . . ?
C15 C10 C9 121.01(15) . . ?
C11 C10 C9 119.74(16) . . ?
C12 C11 C10 120.81(16) . . ?
C12 C11 H11 119.6 . . ?
C10 C11 H11 119.6 . . ?
C11 C12 C13 120.06(16) . . ?
C11 C12 H12 120.0 . . ?
C13 C12 H12 120.0 . . ?
C12 C13 C14 119.24(15) . . ?
C12 C13 C16 120.27(15) . . ?
C14 C13 C16 120.49(15) . . ?
C15 C14 C13 120.74(16) . . ?
C15 C14 H14 119.6 . . ?
C13 C14 H14 119.6 . . ?
C14 C15 C10 119.88(16) . . ?
C14 C15 H15 120.1 . . ?
C10 C15 H15 120.1 . . ?
O7 C16 O8 125.65(16) . . ?
O7 C16 C13 117.34(15) . . ?
O8 C16 C13 117.01(15) . . ?
O9 C17 N1 124.66(18) . . ?
O9 C17 H17 117.7 . . ?
N1 C17 H17 117.7 . . ?
N1 C18 H18A 109.5 . . ?
N1 C18 H18B 109.5 . . ?
H18A C18 H18B 109.5 . . ?
N1 C18 H18C 109.5 . . ?
H18A C18 H18C 109.5 . . ?
H18B C18 H18C 109.5 . . ?
N1 C19 H19A 109.5 . . ?
N1 C19 H19B 109.5 . . ?
H19A C19 H19B 109.5 . . ?
N1 C19 H19C 109.5 . . ?
H19A C19 H19C 109.5 . . ?
H19B C19 H19C 109.5 . . ?
O10 C20 N2 124.24(19) . . ?
O10 C20 H20 117.9 . . ?
N2 C20 H20 117.9 . . ?
N2 C21 H21A 109.5 . . ?
N2 C21 H21B 109.5 . . ?
H21A C21 H21B 109.5 . . ?
N2 C21 H21C 109.5 . . ?
H21A C21 H21C 109.5 . . ?
H21B C21 H21C 109.5 . . ?
N2 C22 H22A 109.5 . . ?
N2 C22 H22B 109.5 . . ?
H22A C22 H22B 109.5 . . ?
N2 C22 H22C 109.5 . . ?
H22A C22 H22C 109.5 . . ?
H22B C22 H22C 109.5 . . ?
C17 N1 C19 120.70(17) . . ?
C17 N1 C18 121.83(18) . . ?
C19 N1 C18 117.46(17) . . ?
C20 N2 C21 120.82(17) . . ?
C20 N2 C22 121.44(18) . . ?
C21 N2 C22 117.61(17) . . ?
C1 O1 Mn2 127.14(11) . . ?
C1 O2 Mn1 136.06(12) . . ?
C8 O3 Mn2 157.90(11) . 2 ?
C8 O3 Mn2 85.57(10) . 4_566 ?
Mn2 O3 Mn2 102.51(5) 2 4_566 ?
C8 O4 Mn2 96.75(10) . 4_566 ?
C8 O4 Mn1 135.86(10) . 4_566 ?
Mn2 O4 Mn1 101.32(4) 4_566 4_566 ?
C9 O5 Mn2 111.74(11) . . ?
C9 O6 Mn1 154.51(13) . . ?
C16 O7 Mn1 156.45(12) . 4_556 ?
C16 O8 Mn1 130.91(11) . 2_645 ?
C17 O9 Mn1 122.86(12) . . ?
C20 O10 Mn2 127.61(13) . . ?
O7 Mn1 O8 110.92(5) 4 2_655 ?
O7 Mn1 O6 95.95(5) 4 . ?
O8 Mn1 O6 94.74(5) 2_655 . ?
O7 Mn1 O2 163.38(5) 4 . ?
O8 Mn1 O2 83.92(5) 2_655 . ?
O6 Mn1 O2 90.00(5) . . ?
O7 Mn1 O9 88.51(5) 4 . ?
O8 Mn1 O9 87.60(5) 2_655 . ?
O6 Mn1 O9 173.84(5) . . ?
O2 Mn1 O9 84.58(5) . . ?
O7 Mn1 O4 82.00(4) 4 4_565 ?
O8 Mn1 O4 166.79(5) 2_655 4_565 ?
O6 Mn1 O4 86.38(5) . 4_565 ?
O2 Mn1 O4 82.91(4) . 4_565 ?
O9 Mn1 O4 90.05(5) . 4_565 ?
O1 Mn2 O5 87.74(5) . . ?
O1 Mn2 O3 85.96(5) . 2_545 ?
O5 Mn2 O3 107.95(5) . 2_545 ?
O1 Mn2 O10 171.83(5) . . ?
O5 Mn2 O10 90.54(5) . . ?
O3 Mn2 O10 86.98(5) 2_545 . ?
O1 Mn2 O4 100.21(5) . 4_565 ?
O5 Mn2 O4 120.28(5) . 4_565 ?
O3 Mn2 O4 131.48(5) 2_545 4_565 ?
O10 Mn2 O4 87.55(5) . 4_565 ?
O1 Mn2 O3 84.60(5) . 4_565 ?
O5 Mn2 O3 170.30(5) . 4_565 ?
O3 Mn2 O3 77.49(5) 2_545 4_565 ?
O10 Mn2 O3 97.86(5) . 4_565 ?
O4 Mn2 O3 55.67(4) 4_565 4_565 ?

loop_
_geom_bond_atom_site_label_1
_geom_bond_atom_site_label_2
_geom_bond_distance
_geom_bond_site_symmetry_2
_geom_bond_publ_flag
C1 O2 1.249(2) . ?
C1 O1 1.257(2) . ?
C1 C2 1.505(2) . ?
C2 C7 1.386(2) . ?
C2 C3 1.395(2) . ?
C3 C4 1.381(2) . ?
C3 H3 0.9300 . ?
C4 C5 1.398(2) . ?
C4 H4 0.9300 . ?
C5 C6 1.394(2) . ?
C5 C8 1.484(2) . ?
C6 C7 1.389(2) . ?
C6 H6 0.9300 . ?
C7 H7 0.9300 . ?
C8 O3 1.258(2) . ?
C8 O4 1.270(2) . ?
C9 O6 1.254(2) . ?
C9 O5 1.264(2) . ?
C9 C10 1.501(2) . ?
C10 C15 1.392(2) . ?
C10 C11 1.392(2) . ?
C11 C12 1.387(2) . ?
C11 H11 0.9300 . ?
C12 C13 1.389(2) . ?
C12 H12 0.9300 . ?
C13 C14 1.394(2) . ?
C13 C16 1.511(2) . ?
C14 C15 1.390(2) . ?
C14 H14 0.9300 . ?
C15 H15 0.9300 . ?
C16 O7 1.251(2) . ?
C16 O8 1.252(2) . ?
C17 O9 1.237(2) . ?
C17 N1 1.321(2) . ?
C17 H17 0.9300 . ?
C18 N1 1.460(3) . ?
C18 H18A 0.9600 . ?
C18 H18B 0.9600 . ?
C18 H18C 0.9600 . ?
C19 N1 1.449(3) . ?
C19 H19A 0.9600 . ?
C19 H19B 0.9600 . ?
C19 H19C 0.9600 . ?
C20 O10 1.242(2) . ?
C20 N2 1.324(2) . ?
C20 H20 0.9300 . ?
C21 N2 1.454(3) . ?
C21 H21A 0.9600 . ?
C21 H21B 0.9600 . ?
C21 H21C 0.9600 . ?
C22 N2 1.455(3) . ?
C22 H22A 0.9600 . ?
C22 H22B 0.9600 . ?
C22 H22C 0.9600 . ?
O1 Mn2 2.0905(12) . ?
O2 Mn1 2.1797(12) . ?
O3 Mn2 2.1394(12) 2 ?
O3 Mn2 2.4604(13) 4_566 ?
O4 Mn2 2.2106(12) 4_566 ?
O4 Mn1 2.3888(12) 4_566 ?
O5 Mn2 2.1064(12) . ?
O6 Mn1 2.1469(13) . ?
O7 Mn1 2.0900(12) 4_556 ?
O8 Mn1 2.1219(12) 2_645 ?
O9 Mn1 2.1966(12) . ?
O10 Mn2 2.1621(13) . ?
